data_1004120
loop_
_publ_author_name
'Joubert, O'
'Ganne, M'
'Vannier, R N'
'Mairesse, G'

_publ_section_title
;
Solid phase synthesis and characterization of new BIMEVOX series: Bi4
V2-x Mx O11-x (M = Cr(III), Fe(III))
;
_journal_coden_ASTM SSIOD3
_journal_name_full 'Solid State Ionics'
_journal_page_first 199
_journal_page_last 207
_journal_paper_doi 10.1016/0167-2738(96)00009-4
_journal_volume 83
_journal_year 1996
_chemical_formula_structural 'Bi4 (V1.5 Fe0.5 O10.5)'
_chemical_formula_sum 'Bi4 Fe0.5 O10.5 V1.5'
_chemical_name_systematic
;
Bismuth vanadium iron oxide (4/1.5/0.5/10.5)
;
_space_group_IT_number 139
_symmetry_cell_setting tetragonal
_symmetry_Int_Tables_number 139
_symmetry_space_group_name_Hall '-I 4 2'
_symmetry_space_group_name_H-M 'I 4/m m m'
_cell_angle_alpha 90
_cell_angle_beta 90
_cell_angle_gamma 90
_cell_formula_units_Z 1
_cell_length_a 3.9214(1)
_cell_length_b 3.9214(1)
_cell_length_c 15.5709(3)
_cell_volume 239.4
_refine_ls_R_factor_all 0.072
_cod_original_formula_sum 'Bi4 Fe.5 O10.5 V1.5'
_cod_database_code 1004120

loop_
_symmetry_equiv_pos_as_xyz
x,y,z
-x,-y,z
-x,y,z
x,-y,z
-y,x,z
y,-x,z
y,x,z
-y,-x,z
-x,-y,-z
x,y,-z
x,-y,-z
-x,y,-z
y,-x,-z
-y,x,-z
-y,-x,-z
y,x,-z
1/2+x,1/2+y,1/2+z
1/2-x,1/2-y,1/2+z
1/2-x,1/2+y,1/2+z
1/2+x,1/2-y,1/2+z
1/2-y,1/2+x,1/2+z
1/2+y,1/2-x,1/2+z
1/2+y,1/2+x,1/2+z
1/2-y,1/2-x,1/2+z
1/2-x,1/2-y,1/2-z
1/2+x,1/2+y,1/2-z
1/2+x,1/2-y,1/2-z
1/2-x,1/2+y,1/2-z
1/2+y,1/2-x,1/2-z
1/2-y,1/2+x,1/2-z
1/2-y,1/2-x,1/2-z
1/2+y,1/2+x,1/2-z

loop_
_atom_site_label
_atom_site_type_symbol
_atom_site_symmetry_multiplicity
_atom_site_Wyckoff_symbol
_atom_site_fract_x
_atom_site_fract_y
_atom_site_fract_z
_atom_site_occupancy
_atom_site_attached_hydrogens
_atom_site_calc_flag
Bi1 Bi3+ 4 e 0. 0. 0.3311(1) 1. 0 d
V1 V5+ 8 i 0.094(2) 0. 0. 0.1875 0 d
Fe1 Fe3+ 8 i 0.094(2) 0. 0. 0.0625 0 d
O1 O2- 4 d 0. 0.5 0.25 1. 0 d
O2 O2- 16 n 0. 0.564(7) 0.532(2) 0.1875 0 d
O3 O2- 16 n 0. 0.147(4) 0.099(1) 0.2188 0 d

loop_
_atom_type_symbol
_atom_type_oxidation_number
Bi3+ 3.000
V5+ 5.000
Fe3+ 3.000
O2- -2.000
